data_2240365
loop_
_publ_author_name
'Bhardwaj, Rajni M.'
'Raval, Vishal'
'Oswald, Iain D. H.'
'Florence, Alastair J.'

_publ_section_title
;
 Crystal structure of a mixed solvated form of amoxapine acetate
;
_journal_coeditor_code SU5039
_journal_issue 2
_journal_name_full 'Acta Crystallographica Section E'
_journal_page_first 139
_journal_page_last 141
_journal_paper_doi 10.1107/S2056989014028096
_journal_volume 71
_journal_year 2015
_chemical_formula_iupac 'C17 H17 Cl N3 O +, C2 H3 O2 -, C2 H4 O2, 0.5C6 H12'
_chemical_formula_moiety 'C17 H17 Cl N3 O +, C2 H3 O2 -, C2 H4 O2, 0.5(C6 H12)'
_chemical_formula_sum 'C24 H30 Cl N3 O5'
_chemical_formula_weight 475.96
_chemical_name_common 'Amoxapine acetate acetic acid monosolvate cyclohexane hemisolvate'
_chemical_name_systematic
;
4-(2-Chlorodibenzo[<i>b</i>,<i>f</i>][1,4]oxazepin-11-yl)piperazin-1-ium
acetate--acetic acid--cyclohexane (2/2/1)
;
_space_group_IT_number 14
_symmetry_cell_setting monoclinic
_symmetry_space_group_name_Hall '-P 2ybc'
_symmetry_space_group_name_H-M 'P 1 21/c 1'
_atom_sites_solution_hydrogens geom
_atom_sites_solution_primary direct
_atom_sites_solution_secondary difmap
_audit_creation_method SHELXL-97
_cell_angle_alpha 90.00
_cell_angle_beta 92.096(2)
_cell_angle_gamma 90.00
_cell_formula_units_Z 4
_cell_length_a 21.0726(12)
_cell_length_b 6.0393(3)
_cell_length_c 18.6087(10)
_cell_measurement_reflns_used 9940
_cell_measurement_temperature 150(2)
_cell_measurement_theta_max 26.38
_cell_measurement_theta_min 2.87
_cell_volume 2366.6(2)
_computing_cell_refinement
;
SAINT (Bruker, 2007)
;
_computing_data_collection
;
APEX2 (Bruker, 2007)
;
_computing_data_reduction
;
SAINT (Bruker, 2007)
;
_computing_molecular_graphics
;
Mercury (Macrae <i>et al.</i>,  2008), ORTEP-3 for Windows (Farrugia,
2012)
;
_computing_publication_material
;
enCIFER (Allen <i>et al.</i>,  2004), publCIF (Westrip, 2010)
;
_computing_structure_refinement
;
SHELXL-97 (Sheldrick, 2008)
;
_computing_structure_solution
;
SHELXS-97 (Sheldrick, 2008)
;
_diffrn_ambient_temperature 150(2)
_diffrn_measured_fraction_theta_full 0.997
_diffrn_measured_fraction_theta_max 0.997
_diffrn_measurement_device_type 'Bruker APEXII CCD'
_diffrn_measurement_method '\f and \w scans'
_diffrn_radiation_monochromator graphite
_diffrn_radiation_source 'fine-focus sealed tube'
_diffrn_radiation_type MoK\a
_diffrn_radiation_wavelength 0.71073
_diffrn_reflns_av_R_equivalents 0.0184
_diffrn_reflns_av_sigmaI/netI 0.0168
_diffrn_reflns_limit_h_max 26
_diffrn_reflns_limit_h_min -26
_diffrn_reflns_limit_k_max 7
_diffrn_reflns_limit_k_min -6
_diffrn_reflns_limit_l_max 21
_diffrn_reflns_limit_l_min -23
_diffrn_reflns_number 18828
_diffrn_reflns_theta_full 26.42
_diffrn_reflns_theta_max 26.42
_diffrn_reflns_theta_min 1.93
_exptl_absorpt_coefficient_mu 0.202
_exptl_absorpt_correction_T_max 0.7454
_exptl_absorpt_correction_T_min 0.6465
_exptl_absorpt_correction_type multi-scan
_exptl_absorpt_process_details
;
(SADABS; Bruker, 2007)
;
_exptl_crystal_colour colourless
_exptl_crystal_density_diffrn 1.336
_exptl_crystal_density_method 'not measured'
_exptl_crystal_description rod
_exptl_crystal_F_000 1008
_exptl_crystal_size_max 0.553
_exptl_crystal_size_mid 0.223
_exptl_crystal_size_min 0.105
_refine_diff_density_max 0.284
_refine_diff_density_min -0.220
_refine_ls_extinction_method none
_refine_ls_goodness_of_fit_ref 1.028
_refine_ls_hydrogen_treatment mixed
_refine_ls_matrix_type full
_refine_ls_number_parameters 312
_refine_ls_number_reflns 4860
_refine_ls_number_restraints 0
_refine_ls_restrained_S_all 1.028
_refine_ls_R_factor_all 0.0377
_refine_ls_R_factor_gt 0.0304
_refine_ls_shift/su_max 0.001
_refine_ls_shift/su_mean 0.000
_refine_ls_structure_factor_coef Fsqd
_refine_ls_weighting_details 'calc w=1/[\s^2^(Fo^2^)+(0.0383P)^2^+1.0890P] where P=(Fo^2^+2Fc^2^)/3'
_refine_ls_weighting_scheme calc
_refine_ls_wR_factor_gt 0.0764
_refine_ls_wR_factor_ref 0.0817
_reflns_number_gt 4177
_reflns_number_total 4860
_reflns_threshold_expression >2\s(I)
_cod_data_source_file su5039sup1.cif
_cod_data_source_block I
_cod_original_sg_symbol_H-M 'P 21/c'
_cod_database_code 2240365
_cod_database_fobs_code 2240365

loop_
_symmetry_equiv_pos_as_xyz
'x, y, z'
'-x, y+1/2, -z+1/2'
'-x, -y, -z'
'x, -y-1/2, z-1/2'

loop_
_atom_site_type_symbol
_atom_site_label
_atom_site_fract_x
_atom_site_fract_y
_atom_site_fract_z
_atom_site_U_iso_or_equiv
_atom_site_adp_type
_atom_site_calc_flag
_atom_site_refinement_flags
_atom_site_occupancy
_atom_site_symmetry_multiplicity
H H2N3 0.0503(7) -0.014(3) 0.3171(8) 0.029(4) Uiso d . 1 1
H H1N3 0.0584(7) 0.167(3) 0.2658(9) 0.025(4) Uiso d . 1 1
H H1S 0.1043(10) 0.564(4) 0.5635(12) 0.064(6) Uiso d . 1 1
Cl Cl 0.276361(16) 0.39554(6) 0.594267(17) 0.02772(10) Uani d . 1 1
O O1 0.30157(4) 0.90957(15) 0.32837(5) 0.0225(2) Uani d . 1 1
O O2S 0.07221(4) 0.03016(16) 0.13430(5) 0.0259(2) Uani d . 1 1
O O1S 0.01425(4) 0.28471(16) 0.18632(5) 0.0234(2) Uani d . 1 1
N N3 0.07793(5) 0.09975(18) 0.30430(6) 0.0161(2) Uani d . 1 1
N N2 0.19325(5) 0.34168(17) 0.31916(5) 0.0160(2) Uani d . 1 1
N N1 0.27645(5) 0.48819(18) 0.25813(6) 0.0196(2) Uani d . 1 1
C C4 0.33285(6) 0.6088(2) 0.25098(7) 0.0198(3) Uani d . 1 1
C C6 0.25997(5) 0.4584(2) 0.45099(6) 0.0177(2) Uani d . 1 1
H H6 0.2404 0.3204 0.4501 0.021 Uiso calc R 1 1
C C2S 0.03703(5) 0.1974(2) 0.13128(6) 0.0175(2) Uani d . 1 1
C C5 0.24619(5) 0.4789(2) 0.31684(6) 0.0170(2) Uani d . 1 1
C C2 0.29573(5) 0.7852(2) 0.39086(7) 0.0183(3) Uani d . 1 1
C C8 0.31125(6) 0.7556(2) 0.51865(7) 0.0228(3) Uani d . 1 1
H H8 0.3256 0.8140 0.5625 0.027 Uiso calc R 1 1
C C15 0.13972(6) 0.0041(2) 0.28291(6) 0.0167(2) Uani d . 1 1
H H15A 0.1326 -0.1006 0.2439 0.020 Uiso calc R 1 1
H H15B 0.1596 -0.0741 0.3233 0.020 Uiso calc R 1 1
C C1 0.26655(5) 0.5783(2) 0.38728(7) 0.0168(2) Uani d . 1 1
C C17 0.08763(5) 0.2614(2) 0.36432(6) 0.0169(2) Uani d . 1 1
H H17A 0.1044 0.1855 0.4068 0.020 Uiso calc R 1 1
H H17B 0.0473 0.3278 0.3757 0.020 Uiso calc R 1 1
C C7 0.28300(6) 0.5483(2) 0.51529(7) 0.0200(3) Uani d . 1 1
C C9 0.31772(6) 0.8743(2) 0.45570(7) 0.0219(3) Uani d . 1 1
H H9 0.3368 1.0133 0.4569 0.026 Uiso calc R 1 1
C C16 0.13360(5) 0.4404(2) 0.34257(7) 0.0164(2) Uani d . 1 1
H H16A 0.1145 0.5276 0.3037 0.020 Uiso calc R 1 1
H H16B 0.1425 0.5384 0.3830 0.020 Uiso calc R 1 1
C C10 0.39883(6) 0.9372(2) 0.26691(7) 0.0264(3) Uani d . 1 1
H H10 0.4059 1.0745 0.2884 0.032 Uiso calc R 1 1
C C3 0.34532(6) 0.8156(2) 0.28257(7) 0.0208(3) Uani d . 1 1
C C13 0.37702(6) 0.5278(2) 0.20305(7) 0.0234(3) Uani d . 1 1
H H13 0.3701 0.3911 0.1811 0.028 Uiso calc R 1 1
C C14 0.18287(6) 0.1887(2) 0.25899(6) 0.0167(2) Uani d . 1 1
H H14A 0.2231 0.1280 0.2446 0.020 Uiso calc R 1 1
H H14B 0.1634 0.2660 0.2182 0.020 Uiso calc R 1 1
C C12 0.43094(6) 0.6479(3) 0.18768(7) 0.0275(3) Uani d . 1 1
H H12 0.4600 0.5904 0.1562 0.033 Uiso calc R 1 1
C C1S 0.02027(7) 0.2996(3) 0.05945(7) 0.0298(3) Uani d . 1 1
H H1S1 -0.0177 0.2323 0.0396 0.045 Uiso calc R 1 1
H H1S2 0.0544 0.2763 0.0275 0.045 Uiso calc R 1 1
H H1S3 0.0134 0.4556 0.0653 0.045 Uiso calc R 1 1
C C11 0.44173(6) 0.8535(3) 0.21911(8) 0.0297(3) Uani d . 1 1
H H11 0.4776 0.9348 0.2082 0.036 Uiso calc R 1 1
O O4S 0.15853(5) 0.90631(17) 0.46941(5) 0.0285(2) Uani d . 1 1
O O3S 0.11677(5) 0.61112(17) 0.51804(5) 0.0266(2) Uani d . 1 1
C C4S 0.16200(7) 0.8869(2) 0.59805(7) 0.0292(3) Uani d . 1 1
H H4S1 0.1780 1.0354 0.5958 0.044 Uiso calc R 1 1
H H4S2 0.1937 0.7926 0.6202 0.044 Uiso calc R 1 1
H H4S3 0.1246 0.8849 0.6259 0.044 Uiso calc R 1 1
C C3S 0.14591(6) 0.8053(2) 0.52335(7) 0.0212(3) Uani d . 1 1
C C6S 0.44669(7) 0.4352(3) 0.45153(8) 0.0347(4) Uani d . 1 1
H H6S1 0.4659 0.3259 0.4209 0.042 Uiso calc R 1 1
H H6S2 0.4024 0.4505 0.4362 0.042 Uiso calc R 1 1
C C5S 0.45086(7) 0.3553(3) 0.52918(9) 0.0363(4) Uani d . 1 1
H H5S1 0.4317 0.2097 0.5322 0.044 Uiso calc R 1 1
H H5S2 0.4274 0.4555 0.5591 0.044 Uiso calc R 1 1
C C7S 0.48016(7) 0.6561(3) 0.44293(9) 0.0370(4) Uani d . 1 1
H H7S1 0.4580 0.7693 0.4691 0.044 Uiso calc R 1 1
H H7S2 0.4789 0.6974 0.3925 0.044 Uiso calc R 1 1

loop_
_atom_site_aniso_label
_atom_site_aniso_U_11
_atom_site_aniso_U_22
_atom_site_aniso_U_33
_atom_site_aniso_U_12
_atom_site_aniso_U_13
_atom_site_aniso_U_23
Cl 0.02984(17) 0.0361(2) 0.01704(16) 0.00076(14) -0.00169(12) 0.00358(14)
O1 0.0221(4) 0.0177(4) 0.0275(5) -0.0006(4) -0.0010(4) 0.0056(4)
O2S 0.0311(5) 0.0282(5) 0.0183(5) 0.0132(4) 0.0001(4) 0.0000(4)
O1S 0.0258(5) 0.0263(5) 0.0179(4) 0.0112(4) 0.0001(4) 0.0005(4)
N3 0.0174(5) 0.0156(5) 0.0151(5) -0.0033(4) -0.0012(4) 0.0029(4)
N2 0.0154(5) 0.0161(5) 0.0165(5) -0.0018(4) 0.0005(4) -0.0018(4)
N1 0.0178(5) 0.0222(5) 0.0186(5) -0.0040(4) -0.0010(4) 0.0033(4)
C4 0.0183(6) 0.0232(7) 0.0175(6) -0.0036(5) -0.0034(5) 0.0071(5)
C6 0.0149(5) 0.0185(6) 0.0197(6) 0.0015(5) -0.0005(4) -0.0006(5)
C2S 0.0154(5) 0.0197(6) 0.0174(6) -0.0009(5) -0.0012(4) 0.0017(5)
C5 0.0164(5) 0.0151(6) 0.0192(6) -0.0001(5) -0.0024(4) 0.0025(5)
C2 0.0146(5) 0.0179(6) 0.0223(6) 0.0017(5) -0.0010(5) 0.0020(5)
C8 0.0184(6) 0.0274(7) 0.0222(6) 0.0019(5) -0.0036(5) -0.0073(6)
C15 0.0201(6) 0.0144(6) 0.0155(6) 0.0002(5) -0.0011(4) 0.0011(5)
C1 0.0133(5) 0.0175(6) 0.0196(6) 0.0010(4) -0.0013(4) -0.0007(5)
C17 0.0171(5) 0.0184(6) 0.0154(6) -0.0001(5) 0.0010(4) 0.0006(5)
C7 0.0166(6) 0.0259(7) 0.0175(6) 0.0040(5) -0.0005(5) 0.0011(5)
C9 0.0164(6) 0.0192(6) 0.0298(7) -0.0009(5) -0.0021(5) -0.0047(5)
C16 0.0173(6) 0.0141(6) 0.0179(6) -0.0001(4) 0.0003(4) -0.0003(5)
C10 0.0266(7) 0.0256(7) 0.0264(7) -0.0086(6) -0.0048(5) 0.0074(6)
C3 0.0184(6) 0.0235(7) 0.0202(6) -0.0008(5) -0.0029(5) 0.0074(5)
C13 0.0228(6) 0.0281(7) 0.0193(6) -0.0038(5) -0.0009(5) 0.0039(6)
C14 0.0176(5) 0.0173(6) 0.0150(6) -0.0011(5) -0.0001(4) -0.0002(5)
C12 0.0211(6) 0.0394(8) 0.0221(7) -0.0036(6) 0.0017(5) 0.0069(6)
C1S 0.0350(7) 0.0344(8) 0.0197(7) 0.0083(6) -0.0014(6) 0.0068(6)
C11 0.0221(6) 0.0392(8) 0.0278(7) -0.0122(6) -0.0008(5) 0.0099(6)
O4S 0.0308(5) 0.0296(5) 0.0254(5) 0.0071(4) 0.0062(4) 0.0109(4)
O3S 0.0309(5) 0.0308(5) 0.0182(5) -0.0071(4) 0.0018(4) 0.0010(4)
C4S 0.0341(7) 0.0292(8) 0.0244(7) -0.0058(6) 0.0035(6) -0.0020(6)
C3S 0.0188(6) 0.0233(7) 0.0215(6) 0.0054(5) 0.0027(5) 0.0031(5)
C6S 0.0226(7) 0.0481(9) 0.0332(8) 0.0057(6) -0.0017(6) -0.0085(7)
C5S 0.0256(7) 0.0440(9) 0.0394(9) 0.0011(6) 0.0031(6) -0.0021(7)
C7S 0.0302(8) 0.0467(9) 0.0341(8) 0.0076(7) -0.0009(6) 0.0030(7)

loop_
_atom_type_symbol
_atom_type_description
_atom_type_scat_dispersion_real
_atom_type_scat_dispersion_imag
_atom_type_scat_source
C C 0.0033 0.0016 'International Tables Vol C Tables 4.2.6.8 and 6.1.1.4'
H H 0.0000 0.0000 'International Tables Vol C Tables 4.2.6.8 and 6.1.1.4'
N N 0.0061 0.0033 'International Tables Vol C Tables 4.2.6.8 and 6.1.1.4'
O O 0.0106 0.0060 'International Tables Vol C Tables 4.2.6.8 and 6.1.1.4'
Cl Cl 0.1484 0.1585 'International Tables Vol C Tables 4.2.6.8 and 6.1.1.4'

loop_
_geom_angle_atom_site_label_1
_geom_angle_atom_site_label_2
_geom_angle_atom_site_label_3
_geom_angle_site_symmetry_1
_geom_angle_site_symmetry_3
_geom_angle
C2 O1 C3 . . 111.72(9)
C15 N3 C17 . . 110.86(9)
C15 N3 H2N3 . . 110.0(10)
C17 N3 H2N3 . . 111.0(10)
C15 N3 H1N3 . . 109.7(9)
C17 N3 H1N3 . . 110.1(10)
H2N3 N3 H1N3 . . 105.1(13)
C5 N2 C14 . . 116.76(10)
C5 N2 C16 . . 117.53(10)
C14 N2 C16 . . 112.18(9)
C5 N1 C4 . . 123.41(11)
C13 C4 C3 . . 117.37(12)
C13 C4 N1 . . 117.62(12)
C3 C4 N1 . . 124.68(12)
C7 C6 C1 . . 119.10(12)
C7 C6 H6 . . 120.4
C1 C6 H6 . . 120.4
O2S C2S O1S . . 122.84(11)
O2S C2S C1S . . 119.38(11)
O1S C2S C1S . . 117.79(11)
N1 C5 N2 . . 118.38(11)
N1 C5 C1 . . 126.41(11)
N2 C5 C1 . . 114.71(10)
C9 C2 C1 . . 121.55(12)
C9 C2 O1 . . 118.71(11)
C1 C2 O1 . . 119.72(11)
C9 C8 C7 . . 119.01(12)
C9 C8 H8 . . 120.5
C7 C8 H8 . . 120.5
N3 C15 C14 . . 109.42(10)
N3 C15 H15A . . 109.8
C14 C15 H15A . . 109.8
N3 C15 H15B . . 109.8
C14 C15 H15B . . 109.8
H15A C15 H15B . . 108.2
C2 C1 C6 . . 118.71(11)
C2 C1 C5 . . 121.06(11)
C6 C1 C5 . . 120.13(11)
N3 C17 C16 . . 109.77(9)
N3 C17 H17A . . 109.7
C16 C17 H17A . . 109.7
N3 C17 H17B . . 109.7
C16 C17 H17B . . 109.7
H17A C17 H17B . . 108.2
C6 C7 C8 . . 121.92(12)
C6 C7 Cl . . 118.96(10)
C8 C7 Cl . . 119.13(10)
C8 C9 C2 . . 119.70(12)
C8 C9 H9 . . 120.2
C2 C9 H9 . . 120.2
N2 C16 C17 . . 110.55(10)
N2 C16 H16A . . 109.5
C17 C16 H16A . . 109.5
N2 C16 H16B . . 109.5
C17 C16 H16B . . 109.5
H16A C16 H16B . . 108.1
C3 C10 C11 . . 119.77(13)
C3 C10 H10 . . 120.1
C11 C10 H10 . . 120.1
C10 C3 O1 . . 118.21(12)
C10 C3 C4 . . 121.72(13)
O1 C3 C4 . . 119.99(11)
C12 C13 C4 . . 121.16(13)
C12 C13 H13 . . 119.4
C4 C13 H13 . . 119.4
N2 C14 C15 . . 108.33(9)
N2 C14 H14A . . 110.0
C15 C14 H14A . . 110.0
N2 C14 H14B . . 110.0
C15 C14 H14B . . 110.0
H14A C14 H14B . . 108.4
C13 C12 C11 . . 120.26(13)
C13 C12 H12 . . 119.9
C11 C12 H12 . . 119.9
C2S C1S H1S1 . . 109.5
C2S C1S H1S2 . . 109.5
H1S1 C1S H1S2 . . 109.5
C2S C1S H1S3 . . 109.5
H1S1 C1S H1S3 . . 109.5
H1S2 C1S H1S3 . . 109.5
C10 C11 C12 . . 119.73(13)
C10 C11 H11 . . 120.1
C12 C11 H11 . . 120.1
C3S O3S H1S . . 110.1(14)
C3S C4S H4S1 . . 109.5
C3S C4S H4S2 . . 109.5
H4S1 C4S H4S2 . . 109.5
C3S C4S H4S3 . . 109.5
H4S1 C4S H4S3 . . 109.5
H4S2 C4S H4S3 . . 109.5
O4S C3S O3S . . 119.90(12)
O4S C3S C4S . . 123.51(13)
O3S C3S C4S . . 116.59(11)
C7S C6S C5S . . 111.54(13)
C7S C6S H6S1 . . 109.3
C5S C6S H6S1 . . 109.3
C7S C6S H6S2 . . 109.3
C5S C6S H6S2 . . 109.3
H6S1 C6S H6S2 . . 108.0
C6S C5S C7S . 3_666 110.96(13)
C6S C5S H5S1 . . 109.4
C7S C5S H5S1 3_666 . 109.4
C6S C5S H5S2 . . 109.4
C7S C5S H5S2 3_666 . 109.4
H5S1 C5S H5S2 . . 108.0
C6S C7S C5S . 3_666 111.37(13)
C6S C7S H7S1 . . 109.4
C5S C7S H7S1 3_666 . 109.4
C6S C7S H7S2 . . 109.4
C5S C7S H7S2 3_666 . 109.4
H7S1 C7S H7S2 . . 108.0

loop_
_geom_bond_atom_site_label_1
_geom_bond_atom_site_label_2
_geom_bond_site_symmetry_2
_geom_bond_distance
Cl C7 . 1.7450(13)
O1 C2 . 1.3936(15)
O1 C3 . 1.3985(16)
O2S C2S . 1.2529(15)
O1S C2S . 1.2623(15)
N3 C15 . 1.4918(15)
N3 C17 . 1.4919(16)
N3 H2N3 . 0.938(17)
N3 H1N3 . 0.908(16)
N2 C5 . 1.3916(15)
N2 C14 . 1.4618(15)
N2 C16 . 1.4716(15)
N1 C5 . 1.2863(16)
N1 C4 . 1.4044(16)
C4 C13 . 1.4006(19)
C4 C3 . 1.4010(19)
C6 C7 . 1.3852(17)
C6 C1 . 1.4005(17)
C6 H6 . 0.9300
C2S C1S . 1.5027(17)
C5 C1 . 1.4905(17)
C2 C9 . 1.3854(18)
C2 C1 . 1.3929(17)
C8 C9 . 1.3845(19)
C8 C7 . 1.3867(19)
C8 H8 . 0.9300
C15 C14 . 1.5156(16)
C15 H15A . 0.9700
C15 H15B . 0.9700
C17 C16 . 1.5164(16)
C17 H17A . 0.9700
C17 H17B . 0.9700
C9 H9 . 0.9300
C16 H16A . 0.9700
C16 H16B . 0.9700
C10 C3 . 1.3856(18)
C10 C11 . 1.387(2)
C10 H10 . 0.9300
C13 C12 . 1.3866(18)
C13 H13 . 0.9300
C14 H14A . 0.9700
C14 H14B . 0.9700
C12 C11 . 1.388(2)
C12 H12 . 0.9300
C1S H1S1 . 0.9600
C1S H1S2 . 0.9600
C1S H1S3 . 0.9600
C11 H11 . 0.9300
O4S C3S . 1.2125(16)
O3S C3S . 1.3256(16)
O3S H1S . 0.94(2)
C4S C3S . 1.5019(19)
C4S H4S1 . 0.9600
C4S H4S2 . 0.9600
C4S H4S3 . 0.9600
C6S C7S . 1.520(2)
C6S C5S . 1.523(2)
C6S H6S1 . 0.9700
C6S H6S2 . 0.9700
C5S C7S 3_666 1.527(2)
C5S H5S1 . 0.9700
C5S H5S2 . 0.9700
C7S C5S 3_666 1.527(2)
C7S H7S1 . 0.9700
C7S H7S2 . 0.9700

loop_
_geom_hbond_atom_site_label_D
_geom_hbond_atom_site_label_H
_geom_hbond_atom_site_label_A
_geom_hbond_site_symmetry_A
_geom_hbond_distance_DH
_geom_hbond_distance_HA
_geom_hbond_distance_DA
_geom_hbond_angle_DHA
N3 H1N3 O1S . 0.91(2) 1.86(2) 2.7664(13) 175(2)
O3S H1S O2S 4_566 0.94(2) 1.61(2) 2.5375(13) 171(2)
N3 H2N3 O1S 2_545 0.94(2) 1.82(2) 2.7292(14) 162.0(10)
C1S H1S1 O3S 2_545 0.96 2.42 3.3778(18) 172
C14 H14A O1 1_545 0.97 2.59 3.2448(15) 125
C17 H17A O4S 1_545 0.97 2.32 3.2314(15) 155

loop_
_geom_torsion_atom_site_label_1
_geom_torsion_atom_site_label_2
_geom_torsion_atom_site_label_3
_geom_torsion_atom_site_label_4
_geom_torsion_site_symmetry_4
_geom_torsion
C5 N1 C4 C13 . 148.72(12)
C5 N1 C4 C3 . -38.18(18)
C4 N1 C5 N2 . -175.55(11)
C4 N1 C5 C1 . -4.1(2)
C14 N2 C5 N1 . 10.69(16)
C16 N2 C5 N1 . -127.00(12)
C14 N2 C5 C1 . -161.70(10)
C16 N2 C5 C1 . 60.61(14)
C3 O1 C2 C9 . 111.88(12)
C3 O1 C2 C1 . -69.92(13)
C17 N3 C15 C14 . -59.51(12)
C9 C2 C1 C6 . -0.46(17)
O1 C2 C1 C6 . -178.62(10)
C9 C2 C1 C5 . -176.70(11)
O1 C2 C1 C5 . 5.14(17)
C7 C6 C1 C2 . -0.46(17)
C7 C6 C1 C5 . 175.81(11)
N1 C5 C1 C2 . 38.92(18)
N2 C5 C1 C2 . -149.41(11)
N1 C5 C1 C6 . -137.27(13)
N2 C5 C1 C6 . 34.41(16)
C15 N3 C17 C16 . 56.29(12)
C1 C6 C7 C8 . 1.35(18)
C1 C6 C7 Cl . -178.52(9)
C9 C8 C7 C6 . -1.29(18)
C9 C8 C7 Cl . 178.58(9)
C7 C8 C9 C2 . 0.34(18)
C1 C2 C9 C8 . 0.53(18)
O1 C2 C9 C8 . 178.70(11)
C5 N2 C16 C17 . -162.34(10)
C14 N2 C16 C17 . 58.13(12)
N3 C17 C16 N2 . -54.59(12)
C11 C10 C3 O1 . -177.05(11)
C11 C10 C3 C4 . -0.4(2)
C2 O1 C3 C10 . -117.96(12)
C2 O1 C3 C4 . 65.30(14)
C13 C4 C3 C10 . 0.51(18)
N1 C4 C3 C10 . -172.60(12)
C13 C4 C3 O1 . 177.14(11)
N1 C4 C3 O1 . 4.02(18)
C3 C4 C13 C12 . 0.09(18)
N1 C4 C13 C12 . 173.70(12)
C5 N2 C14 C15 . 159.85(10)
C16 N2 C14 C15 . -60.29(12)
N3 C15 C14 N2 . 60.12(12)
C4 C13 C12 C11 . -0.8(2)
C3 C10 C11 C12 . -0.4(2)
C13 C12 C11 C10 . 1.0(2)
C7S C6S C5S C7S 3_666 -55.20(19)
C5S C6S C7S C5S 3_666 55.42(18)
